data_4123606
loop_
_publ_author_name
'Tanioka, Masaru'
'Kamino, Shinichiro'
'Muranaka, Atsuya'
'Ooyama, Yousuke'
'Ota, Hiromi'
'Shirasaki, Yoshinao'
'Horigome, Jun'
'Ueda, Masashi'
'Uchiyama, Masanobu'
'Sawada, Daisuke'
'Enomoto, Shuichi'

_publ_section_title
;
 Reversible near-infrared/blue mechanofluorochromism of
 aminobenzopyranoxanthene.
;
_journal_issue 20
_journal_name_full 'Journal of the American Chemical Society'
_journal_page_first 6436
_journal_page_last 6439
_journal_paper_doi 10.1021/jacs.5b00877
_journal_volume 137
_journal_year 2015
_chemical_formula_moiety 'C42 H36 N2 O6'
_chemical_formula_sum 'C42 H36 N2 O6'
_chemical_formula_weight 664.76
_space_group_crystal_system orthorhombic
_space_group_IT_number 64
_space_group_name_Hall '-C 2ac 2'
_space_group_name_H-M_alt 'C m c e'
_symmetry_space_group_name_Hall '-C 2ac 2'
_symmetry_space_group_name_H-M 'C m c a'
_atom_sites_solution_hydrogens geom
_atom_sites_solution_primary direct
_atom_sites_solution_secondary difmap
_cell_angle_alpha 90.0000
_cell_angle_beta 90.0000
_cell_angle_gamma 90.0000
_cell_formula_units_Z 8
_cell_length_a 26.038(6)
_cell_length_b 17.781(4)
_cell_length_c 15.709(3)
_cell_measurement_reflns_used 9066
_cell_measurement_temperature 110
_cell_measurement_theta_max 27.50
_cell_measurement_theta_min 3.00
_cell_volume 7273(3)
_computing_cell_refinement 'CrystalClear-SM Expert 2.0 r16'
_computing_data_collection 'CrystalClear-SM Expert 2.0 r16 (Rigaku, 2014)'
_computing_data_reduction 'CrystalClear-SM Expert 2.0 r16'
_computing_molecular_graphics 'CrystalStructure 4.1'
_computing_publication_material 'CrystalStructure 4.1 (Rigaku, 2014)'
_computing_structure_refinement 'SHELXL2013 (Sheldrick, 2008)'
_computing_structure_solution 'SIR2011 (Burla, et al., 2012)'
_diffrn_ambient_temperature 110
_diffrn_detector_area_resol_mean 7.111
_diffrn_measured_fraction_theta_full 0.997
_diffrn_measured_fraction_theta_max 0.997
_diffrn_measurement_device_type 'Rigaku Saturn724'
_diffrn_measurement_method \w
_diffrn_radiation_type 'Mo K\a'
_diffrn_radiation_wavelength 0.71075
_diffrn_reflns_av_R_equivalents 0.0569
_diffrn_reflns_laue_measured_fraction_full 0.997
_diffrn_reflns_laue_measured_fraction_max 0.997
_diffrn_reflns_limit_h_max 33
_diffrn_reflns_limit_h_min -33
_diffrn_reflns_limit_k_max 23
_diffrn_reflns_limit_k_min -23
_diffrn_reflns_limit_l_max 20
_diffrn_reflns_limit_l_min -20
_diffrn_reflns_number 56964
_diffrn_reflns_point_group_measured_fraction_full 0.997
_diffrn_reflns_point_group_measured_fraction_max 0.997
_diffrn_reflns_theta_full 25.242
_diffrn_reflns_theta_max 27.528
_diffrn_reflns_theta_min 3.063
_diffrn_standards_number 0
_exptl_absorpt_coefficient_mu 0.081
_exptl_absorpt_correction_T_max 0.994
_exptl_absorpt_correction_T_min 0.903
_exptl_absorpt_correction_type multi-scan
_exptl_absorpt_process_details 'REQAB (Rigaku, 1998)'
_exptl_crystal_colour colorless
_exptl_crystal_density_diffrn 1.214
_exptl_crystal_density_method 'not measured'
_exptl_crystal_description prism
_exptl_crystal_F_000 2800.00
_exptl_crystal_size_max 0.260
_exptl_crystal_size_mid 0.220
_exptl_crystal_size_min 0.070
_refine_diff_density_max 0.38
_refine_diff_density_min -0.24
_refine_ls_extinction_method none
_refine_ls_goodness_of_fit_ref 1.210
_refine_ls_hydrogen_treatment constr
_refine_ls_number_parameters 229
_refine_ls_number_reflns 4281
_refine_ls_number_restraints 0
_refine_ls_R_factor_all 0.0706
_refine_ls_R_factor_gt 0.0662
_refine_ls_shift/su_max 0.000
_refine_ls_structure_factor_coef Fsqd
_refine_ls_weighting_details 'w = 1/[\s^2^(Fo^2^)+(0.0939P)^2^+5.3956P] where P=(Fo^2^+2Fc^2^)/3'
_refine_ls_weighting_scheme calc
_refine_ls_wR_factor_gt 0.1885
_refine_ls_wR_factor_ref 0.1925
_reflns_number_gt 4047
_reflns_number_total 4281
_reflns_threshold_expression F^2^>2.0\s(F^2^)
_cod_data_source_file ja5b00877_si_007.cif
_cod_data_source_block No121
_cod_depositor_comments 'Adding full bibliography for 4123606--4123614.cif.'
_cod_database_code 4123606
_shelxl_res_file
;
TITL No121
CELL  0.71075 26.03800 17.78100 15.70900 90.00000 90.00000 90.00000
ZERR  8 0.00600 0.00400 0.00300 0.00000 0.00000 0.00000
LATT 7
SYMM    -X,    +Y,    +Z
SYMM    +X, .50-Y, .50+Z
SYMM    -X, .50-Y, .50+Z
SFAC C H N O
UNIT 336 288 16 48
L.S. 20
FMAP 2
PLAN -25
WPDB -2
HTAB
BOND $H
CONF
LIST 4
TEMP -163.0
ACTA
SIZE 0.260 0.220 0.070
ABIN
WGHT    0.093900    5.395600
FVAR       0.15932
O1    4    0.589117    0.452214    0.909608    11.00000    0.02159    0.02134 =
         0.03058    0.00640    0.00087    0.00198
O2    4    0.598369    0.671836    0.909697    11.00000    0.03045    0.02122 =
         0.02043   -0.00065   -0.00026   -0.00174
O3    4    0.598490    0.797607    0.907336    11.00000    0.05990    0.02325 =
         0.03063   -0.00520    0.00177   -0.00515
N1    3    0.769306    0.420595    0.922521    11.00000    0.02529    0.02985 =
         0.02912    0.00617    0.00148    0.00669
C1    1    0.641744    0.557828    0.863658    11.00000    0.02266    0.02247 =
         0.01878    0.00095   -0.00031    0.00197
C2    1    0.691945    0.582595    0.850986    11.00000    0.02572    0.02423 =
         0.02335    0.00231   -0.00139    0.00004
AFIX  43
H2    2    0.697272    0.631873    0.829352    11.00000   -1.20000
AFIX   0
C3    1    0.734147    0.538562    0.868539    11.00000    0.02328    0.02952 =
         0.02355    0.00100    0.00013    0.00148
AFIX  43
H3    2    0.767678    0.557637    0.858435    11.00000   -1.20000
AFIX   0
C4    1    0.727865    0.464949    0.901592    11.00000    0.02435    0.02824 =
         0.01942   -0.00054   -0.00048    0.00573
C5    1    0.677717    0.439181    0.913228    11.00000    0.02827    0.02249 =
         0.02068    0.00259    0.00064    0.00386
AFIX  43
H5    2    0.671965    0.389646    0.933785    11.00000   -1.20000
AFIX   0
C6    1    0.636352    0.485222    0.895056    11.00000    0.02180    0.02219 =
         0.02034    0.00032    0.00013   -0.00013
C7    1    0.545814    0.492335    0.891797    11.00000    0.02497    0.02084 =
         0.02111    0.00147   -0.00061    0.00300
C8    1    0.500000    0.455213    0.906171    10.50000    0.02575    0.01934 =
         0.02339    0.00239    0.00000    0.00000
AFIX  43
H8    2    0.499999    0.404661    0.925744    10.50000   -1.20000
AFIX   0
C9    1    0.500000    0.601119    0.846770    10.50000    0.02537    0.01917 =
         0.02199    0.00355    0.00000    0.00000
AFIX  43
H9    2    0.499999    0.651101    0.825404    10.50000   -1.20000
AFIX   0
C10   1    0.546866    0.566262    0.861670    11.00000    0.02333    0.02101 =
         0.02103    0.00119    0.00147   -0.00014
C11   1    0.596548    0.607650    0.847102    11.00000    0.02479    0.02003 =
         0.02073   -0.00021   -0.00059   -0.00004
C12   1    0.597239    0.649018    0.762904    11.00000    0.02166    0.02375 =
         0.02272    0.00236    0.00004   -0.00045
C13   1    0.595983    0.620127    0.681160    11.00000    0.03323    0.02921 =
         0.02444   -0.00195    0.00179    0.00136
AFIX  43
H13   2    0.596179    0.567390    0.671471    11.00000   -1.20000
AFIX   0
C14   1    0.594427    0.670505    0.613750    11.00000    0.03946    0.03554 =
         0.01986    0.00210   -0.00019   -0.00213
AFIX  43
H14   2    0.594309    0.651786    0.557108    11.00000   -1.20000
AFIX   0
C15   1    0.593035    0.747933    0.627256    11.00000    0.04243    0.03283 =
         0.02603    0.01009   -0.00286   -0.00560
AFIX  43
H15   2    0.591539    0.781293    0.580083    11.00000   -1.20000
AFIX   0
C16   1    0.593830    0.776375    0.709459    11.00000    0.03999    0.02379 =
         0.03142    0.00521   -0.00189   -0.00604
AFIX  43
H16   2    0.592651    0.828980    0.719845    11.00000   -1.20000
AFIX   0
C17   1    0.596413    0.725128    0.776007    11.00000    0.02527    0.02414 =
         0.02444    0.00234    0.00018   -0.00272
C18   1    0.597773    0.739015    0.868827    11.00000    0.03095    0.02254 =
         0.02519    0.00006   -0.00038   -0.00282
C19   1    0.821673    0.444440    0.903322    11.00000    0.02551    0.03447 =
         0.03009    0.00083   -0.00173    0.00530
AFIX  23
H19A  2    0.845844    0.415732    0.939526    11.00000   -1.20000
H19B  2    0.825396    0.498359    0.917769    11.00000   -1.20000
AFIX   0
C20   1    0.836007    0.433059    0.810938    11.00000    0.03550    0.03485 =
         0.03430    0.00056    0.00533    0.00157
AFIX  33
H20A  2    0.871399    0.449941    0.801694    11.00000   -1.20000
H20B  2    0.833185    0.379599    0.796506    11.00000   -1.20000
H20C  2    0.812728    0.462262    0.774739    11.00000   -1.20000
AFIX   0
C21   1    0.761527    0.341981    0.945032    11.00000    0.03208    0.03355 =
         0.03134    0.01122    0.00391    0.01028
AFIX  23
H21A  2    0.733847    0.339005    0.988107    11.00000   -1.20000
H21B  2    0.793359    0.322714    0.971718    11.00000   -1.20000
AFIX   0
C22   1    0.747566    0.290985    0.870697    11.00000    0.04653    0.02834 =
         0.03836    0.00609    0.00680    0.00564
AFIX  33
H22A  2    0.743041    0.239379    0.891278    11.00000   -1.20000
H22B  2    0.715523    0.308536    0.844692    11.00000   -1.20000
H22C  2    0.775148    0.292214    0.828273    11.00000   -1.20000
AFIX   0
HKLF 4
 
REM  No121
REM R1 =  0.0662 for    4047 Fo > 4sig(Fo)  and  0.0706 for all    4281 data
REM    229 parameters refined using      0 restraints
 
END  
     
WGHT      0.0948      5.2289 

REM Instructions for potential hydrogen bonds
EQIV $1 -x+3/2, y-1/2, z
HTAB C19 O3_$1

REM Highest difference peak  0.379,  deepest hole -0.239,  1-sigma level  0.062
Q1    1   0.0640  0.5000  0.0000  10.50000  0.05    0.38
Q2    1   0.0208  0.4804 -0.0308  11.00000  0.05    0.35
Q3    1   0.0000  0.5374 -0.0055  10.50000  0.05    0.34
Q4    1   0.0079  0.4261 -0.0248  11.00000  0.05    0.32
Q5    1   0.0000  0.4948  0.0566  10.50000  0.05    0.31
Q6    1   0.0000  0.4196 -0.0752  10.50000  0.05    0.30
Q7    1   0.0000  0.4560 -0.1747  10.50000  0.05    0.29
Q8    1   0.6003  0.5861  0.7299  11.00000  0.05    0.28
Q9    1   0.0000  0.6286  0.0550  10.50000  0.05    0.25
Q10   1   0.0296  0.4157 -0.0835  11.00000  0.05    0.24
Q11   1   0.8114  0.4245  0.8503  11.00000  0.05    0.23
Q12   1   0.5958  0.6698  0.8340  11.00000  0.05    0.23
Q13   1   0.0000  0.4095 -0.1427  10.50000  0.05    0.22
Q14   1   0.6200  0.5809  0.8582  11.00000  0.05    0.22
Q15   1   0.6376  0.5219  0.8745  11.00000  0.05    0.22
Q16   1   0.0000  0.2547  0.1452  10.50000  0.05    0.21
Q17   1   0.7222  0.2429  0.8800  11.00000  0.05    0.20
Q18   1   0.0311  0.4393 -0.1272  11.00000  0.05    0.19
Q19   1   0.0000  0.3774 -0.1106  10.50000  0.05    0.19
Q20   1   0.5986  0.6196  0.8013  11.00000  0.05    0.19
Q21   1   0.8593  0.4770  0.9119  11.00000  0.05    0.18
Q22   1   0.5738  0.8269  0.8367  11.00000  0.05    0.18
Q23   1   0.5700  0.5885  0.8672  11.00000  0.05    0.17
Q24   1   0.5971  0.7289  0.8084  11.00000  0.05    0.17
Q25   1   0.7148  0.5605  0.8660  11.00000  0.05    0.17
;

loop_
_symmetry_equiv_pos_site_id
_space_group_symop_operation_xyz
1 +X,+Y,+Z
2 -X,+Y,+Z
3 +X,1/2-Y,1/2+Z
4 -X,1/2-Y,1/2+Z
5 -X,-Y,-Z
6 +X,-Y,-Z
7 -X,1/2+Y,1/2-Z
8 +X,1/2+Y,1/2-Z
9 1/2+X,1/2+Y,+Z
10 1/2-X,1/2+Y,+Z
11 1/2+X,-Y,1/2+Z
12 1/2-X,-Y,1/2+Z
13 1/2-X,1/2-Y,-Z
14 1/2+X,1/2-Y,-Z
15 1/2-X,+Y,1/2-Z
16 1/2+X,+Y,1/2-Z

loop_
_atom_site_label
_atom_site_type_symbol
_atom_site_fract_x
_atom_site_fract_y
_atom_site_fract_z
_atom_site_U_iso_or_equiv
_atom_site_adp_type
_atom_site_occupancy
_atom_site_site_symmetry_multiplicity
_atom_site_calc_flag
_atom_site_refinement_flags
O1 O 0.58912(5) 0.45221(7) 0.90961(8) 0.0245(3) Uani 1 16 d .
O2 O 0.59837(5) 0.67184(7) 0.90970(8) 0.0240(3) Uani 1 16 d .
O3 O 0.59849(7) 0.79761(8) 0.90734(9) 0.0379(4) Uani 1 16 d .
N1 N 0.76931(6) 0.42060(9) 0.92252(10) 0.0281(4) Uani 1 16 d .
C1 C 0.64174(7) 0.55783(10) 0.86366(11) 0.0213(4) Uani 1 16 d .
C2 C 0.69194(7) 0.58259(10) 0.85099(11) 0.0244(4) Uani 1 16 d .
C3 C 0.73415(7) 0.53856(11) 0.86854(11) 0.0255(4) Uani 1 16 d .
C4 C 0.72786(7) 0.46495(11) 0.90159(11) 0.0240(4) Uani 1 16 d .
C5 C 0.67772(7) 0.43918(10) 0.91323(11) 0.0238(4) Uani 1 16 d .
C6 C 0.63635(7) 0.48522(10) 0.89506(11) 0.0214(4) Uani 1 16 d .
C7 C 0.54581(7) 0.49234(10) 0.89180(11) 0.0223(4) Uani 1 16 d .
C8 C 0.5 0.45521(14) 0.90617(16) 0.0228(5) Uani 1 8 d .
C9 C 0.5 0.60112(14) 0.84677(16) 0.0222(5) Uani 1 8 d .
C10 C 0.54687(7) 0.56626(10) 0.86167(11) 0.0218(4) Uani 1 16 d .
C11 C 0.59655(7) 0.60765(10) 0.84710(11) 0.0218(4) Uani 1 16 d .
C12 C 0.59724(7) 0.64902(10) 0.76290(11) 0.0227(4) Uani 1 16 d .
C13 C 0.59598(7) 0.62013(11) 0.68116(12) 0.0290(4) Uani 1 16 d .
C14 C 0.59443(8) 0.67051(12) 0.61375(13) 0.0316(5) Uani 1 16 d .
C15 C 0.59304(8) 0.74793(12) 0.62726(14) 0.0338(5) Uani 1 16 d .
C16 C 0.59383(8) 0.77637(11) 0.70946(14) 0.0317(5) Uani 1 16 d .
C17 C 0.59641(7) 0.72513(10) 0.77601(12) 0.0246(4) Uani 1 16 d .
C18 C 0.59777(7) 0.73901(11) 0.86883(12) 0.0262(4) Uani 1 16 d .
C19 C 0.82167(8) 0.44444(12) 0.90332(12) 0.0300(4) Uani 1 16 d .
C20 C 0.83601(9) 0.43306(12) 0.81094(13) 0.0349(5) Uani 1 16 d .
C21 C 0.76153(8) 0.34198(11) 0.94503(13) 0.0323(5) Uani 1 16 d .
C22 C 0.74757(9) 0.29098(12) 0.87070(14) 0.0377(5) Uani 1 16 d .
H2 H 0.69727 0.63187 0.82935 0.0293 Uiso 1 16 calc R
H3 H 0.76768 0.55764 0.85844 0.0305 Uiso 1 16 calc R
H5 H 0.67197 0.38965 0.93378 0.0286 Uiso 1 16 calc R
H8 H 0.5 0.40466 0.92574 0.0274 Uiso 1 8 calc R
H9 H 0.5 0.6511 0.8254 0.0266 Uiso 1 8 calc R
H13 H 0.59618 0.56739 0.67147 0.0348 Uiso 1 16 calc R
H14 H 0.59431 0.65179 0.55711 0.0379 Uiso 1 16 calc R
H15 H 0.59154 0.78129 0.58008 0.0405 Uiso 1 16 calc R
H16 H 0.59265 0.82898 0.71985 0.0381 Uiso 1 16 calc R
H19A H 0.84584 0.41573 0.93953 0.0360 Uiso 1 16 calc R
H19B H 0.8254 0.49836 0.91777 0.0360 Uiso 1 16 calc R
H20A H 0.8714 0.44994 0.80169 0.0419 Uiso 1 16 calc R
H20B H 0.83319 0.3796 0.79651 0.0419 Uiso 1 16 calc R
H20C H 0.81273 0.46226 0.77474 0.0419 Uiso 1 16 calc R
H21A H 0.73385 0.33901 0.98811 0.0388 Uiso 1 16 calc R
H21B H 0.79336 0.32271 0.97172 0.0388 Uiso 1 16 calc R
H22A H 0.74304 0.23938 0.89128 0.0453 Uiso 1 16 calc R
H22B H 0.71552 0.30854 0.84469 0.0453 Uiso 1 16 calc R
H22C H 0.77515 0.29221 0.82827 0.0453 Uiso 1 16 calc R

loop_
_atom_site_aniso_label
_atom_site_aniso_U_11
_atom_site_aniso_U_22
_atom_site_aniso_U_33
_atom_site_aniso_U_12
_atom_site_aniso_U_13
_atom_site_aniso_U_23
O1 0.0216(7) 0.0213(6) 0.0306(7) 0.0020(5) 0.0009(5) 0.0064(5)
O2 0.0305(7) 0.0212(7) 0.0204(7) -0.0017(5) -0.0003(5) -0.0006(5)
O3 0.0599(11) 0.0233(7) 0.0306(8) -0.0052(7) 0.0018(7) -0.0052(6)
N1 0.0253(8) 0.0299(8) 0.0291(8) 0.0067(6) 0.0015(6) 0.0062(7)
C1 0.0227(9) 0.0225(8) 0.0188(8) 0.0020(7) -0.0003(7) 0.0010(6)
C2 0.0257(9) 0.0242(9) 0.0233(9) 0.0000(7) -0.0014(7) 0.0023(7)
C3 0.0233(9) 0.0295(10) 0.0236(9) 0.0015(7) 0.0001(7) 0.0010(7)
C4 0.0244(9) 0.0282(9) 0.0194(8) 0.0057(7) -0.0005(7) -0.0005(7)
C5 0.0283(10) 0.0225(8) 0.0207(9) 0.0039(7) 0.0006(7) 0.0026(7)
C6 0.0218(9) 0.0222(9) 0.0203(8) -0.0001(7) 0.0001(7) 0.0003(7)
C7 0.0250(9) 0.0208(8) 0.0211(8) 0.0030(7) -0.0006(7) 0.0015(7)
C8 0.0257(13) 0.0193(11) 0.0234(12) 0.0000 0.0000 0.0024(9)
C9 0.0254(13) 0.0192(11) 0.0220(12) 0.0000 0.0000 0.0036(9)
C10 0.0233(9) 0.0210(8) 0.0210(9) -0.0001(6) 0.0015(7) 0.0012(7)
C11 0.0248(9) 0.0200(8) 0.0207(9) -0.0000(7) -0.0006(7) -0.0002(7)
C12 0.0217(8) 0.0238(9) 0.0227(9) -0.0004(7) 0.0000(7) 0.0024(7)
C13 0.0332(10) 0.0292(10) 0.0244(9) 0.0014(8) 0.0018(8) -0.0019(8)
C14 0.0395(11) 0.0355(11) 0.0199(9) -0.0021(8) -0.0002(8) 0.0021(8)
C15 0.0424(12) 0.0328(11) 0.0260(10) -0.0056(9) -0.0029(8) 0.0101(8)
C16 0.0400(11) 0.0238(9) 0.0314(10) -0.0060(8) -0.0019(8) 0.0052(8)
C17 0.0253(9) 0.0241(9) 0.0244(9) -0.0027(7) 0.0002(7) 0.0023(7)
C18 0.0309(10) 0.0225(9) 0.0252(9) -0.0028(7) -0.0004(7) 0.0001(7)
C19 0.0255(10) 0.0345(10) 0.0301(10) 0.0053(8) -0.0017(8) 0.0008(8)
C20 0.0355(11) 0.0348(11) 0.0343(11) 0.0016(9) 0.0053(9) 0.0006(9)
C21 0.0321(10) 0.0336(10) 0.0313(10) 0.0103(8) 0.0039(8) 0.0112(8)
C22 0.0465(13) 0.0283(10) 0.0384(11) 0.0056(9) 0.0068(10) 0.0061(9)

loop_
_atom_type_symbol
_atom_type_description
_atom_type_scat_dispersion_real
_atom_type_scat_dispersion_imag
_atom_type_scat_source
C C 0.0033 0.0016
;
International Tables for Crystallography
(Vol. C, Tables 4.2.6.8 and 6.1.1.4)
;
H H 0.0000 0.0000
;
International Tables for Crystallography
(Vol. C, Table 6.1.1.4)
;
N N 0.0061 0.0033
;
International Tables for Crystallography
(Vol. C, Tables 4.2.6.8 and 6.1.1.4)
;
O O 0.0106 0.0060
;
International Tables for Crystallography
(Vol. C, Tables 4.2.6.8 and 6.1.1.4)
;

loop_
_geom_angle_atom_site_label_1
_geom_angle_atom_site_label_2
_geom_angle_atom_site_label_3
_geom_angle
_geom_angle_publ_flag
_geom_angle_site_symmetry_3
C6 O1 C7 118.68(14) yes .
C11 O2 C18 110.96(13) yes .
C4 N1 C19 121.11(16) yes .
C4 N1 C21 119.93(16) yes .
C19 N1 C21 117.33(16) yes .
C2 C1 C6 116.05(16) yes .
C2 C1 C11 121.73(16) yes .
C6 C1 C11 122.19(16) yes .
C1 C2 C3 122.71(17) yes .
C2 C3 C4 120.40(17) yes .
N1 C4 C3 121.73(17) yes .
N1 C4 C5 120.93(17) yes .
C3 C4 C5 117.34(17) yes .
C4 C5 C6 120.48(17) yes .
O1 C6 C1 122.92(16) yes .
O1 C6 C5 114.06(15) yes .
C1 C6 C5 123.01(17) yes .
O1 C7 C8 115.49(16) yes .
O1 C7 C10 123.05(16) yes .
C8 C7 C10 121.45(17) yes .
C7 C8 C7 119.3(2) yes 2_655
C10 C9 C10 123.0(2) yes 2_655
C7 C10 C9 117.36(17) yes .
C7 C10 C11 121.89(16) yes .
C9 C10 C11 120.74(17) yes .
O2 C11 C1 108.08(14) yes .
O2 C11 C10 107.33(14) yes .
O2 C11 C12 101.64(13) yes .
C1 C11 C10 111.10(15) yes .
C1 C11 C12 115.50(15) yes .
C10 C11 C12 112.37(15) yes .
C11 C12 C13 129.08(17) yes .
C11 C12 C17 110.41(15) yes .
C13 C12 C17 120.42(17) yes .
C12 C13 C14 117.99(18) yes .
C13 C14 C15 121.49(19) yes .
C14 C15 C16 120.11(19) yes .
C15 C16 C17 117.55(18) yes .
C12 C17 C16 122.42(18) yes .
C12 C17 C18 108.23(16) yes .
C16 C17 C18 129.34(17) yes .
O2 C18 O3 121.58(17) yes .
O2 C18 C17 108.66(15) yes .
O3 C18 C17 129.75(18) yes .
N1 C19 C20 112.97(17) yes .
N1 C21 C22 114.76(17) yes .

loop_
_geom_bond_atom_site_label_1
_geom_bond_atom_site_label_2
_geom_bond_distance
_geom_bond_publ_flag
_geom_bond_site_symmetry_2
O1 C6 1.382(2) yes .
O1 C7 1.364(2) yes .
O2 C11 1.507(2) yes .
O2 C18 1.356(2) yes .
O3 C18 1.205(2) yes .
N1 C4 1.377(2) yes .
N1 C19 1.459(3) yes .
N1 C21 1.456(3) yes .
C1 C2 1.394(3) yes .
C1 C6 1.389(3) yes .
C1 C11 1.496(3) yes .
C2 C3 1.377(3) yes .
C3 C4 1.418(3) yes .
C4 C5 1.396(3) yes .
C5 C6 1.383(3) yes .
C7 C8 1.382(2) yes .
C7 C10 1.397(3) yes .
C9 C10 1.389(2) yes .
C9 C10 1.389(2) yes 2_655
C10 C11 1.506(3) yes .
C11 C12 1.514(2) yes .
C12 C13 1.383(3) yes .
C12 C17 1.369(3) yes .
C13 C14 1.388(3) yes .
C14 C15 1.393(3) yes .
C15 C16 1.387(3) yes .
C16 C17 1.388(3) yes .
C17 C18 1.479(3) yes .
C19 C20 1.512(3) yes .
C21 C22 1.522(3) yes .

loop_
_platon_squeeze_void_nr
_platon_squeeze_void_average_x
_platon_squeeze_void_average_y
_platon_squeeze_void_average_z
_platon_squeeze_void_volume
_platon_squeeze_void_count_electrons
_platon_squeeze_void_content
1 0.500 0.000 0.000 242 26 ' '
2 0.000 0.500 0.000 242 26 ' '
3 0.000 0.000 0.500 241 26 ' '
4 0.500 0.500 0.500 241 26 ' '
